data_1540779
loop_
_publ_author_name
'Yakubovich, O.V.'
'Karimova, O.V.'
'Mel'nikov, O.K.'
'Urusov, V.S.'

_publ_section_title
;
 Crystal structure of (N H4) (Fe P O4) H F - synthetic variant of niahite
;
_journal_name_full 'Doklady Akad. Nauk'
_journal_page_first 40
_journal_page_last 44
_journal_volume 342
_journal_year 1995
_chemical_formula_sum 'F Fe H5 N O4 P'
_chemical_name_systematic '(N H4) Fe (H P O4) F'
_space_group_IT_number 31
_symmetry_space_group_name_Hall 'P 2bc -2bc'
_symmetry_space_group_name_H-M 'P n m 21'
_cell_angle_alpha 90
_cell_angle_beta 90
_cell_angle_gamma 90
_cell_formula_units_Z 2
_cell_length_a 8.958
_cell_length_b 5.649
_cell_length_c 4.811
_cell_volume 243.455
_citation_journal_id_ASTM DAKNEQ
_cod_data_source_file Yakubovich_DAKNEQ_1995_1788.cif
_cod_data_source_block H5F1Fe1N1O4P1
_cod_original_cell_volume 243.4546
_cod_original_sg_symbol_Hall 'P 2ac -2 (y,-x,z)'
_cod_original_formula_sum 'H5 F1 Fe1 N1 O4 P1'
_cod_database_code 1540779

loop_
_symmetry_equiv_pos_as_xyz
x,y,z
-x,-y+1/2,z+1/2
x,-y,z
-x,y+1/2,z+1/2

loop_
_atom_site_label
_atom_site_type_symbol
_atom_site_fract_x
_atom_site_fract_y
_atom_site_fract_z
_atom_site_occupancy
_atom_site_U_iso_or_equiv
H3 H+1 0.022 0.157 0.09 1 0.0
H4 H+1 0.28 0.16 0.69 0.5 0.0
Fe1 Fe+2 0.4782 0 0 1 0.0
H2 H+1 0.117 0 0.19 1 0.0
O2 O-2 0.6139 0.2159 0.7037 1 0.0
O3 O-2 0.8619 0 0.621 1 0.0
N1 N-3 0.0188 0 0.12 1 0.0
O1 O-2 0.6649 0 0.251 1 0.0
H1 H+1 0.938 0 0.2 1 0.0
P1 P+5 0.3077 0.5 0.0625 1 0.0
F1 F-1 0.2915 0 0.698 1 0.0
